data_2108040
loop_
_publ_author_name
'Andrews, S. J.'
'Papiz, M. Z.'
'McMeeking, R.'
'Blake, A. J.'
'Lowe, B. M.'
'Franklin, K. R.'
'Helliwell, J. R.'
'Harding, M. M.'

_publ_section_title
;
 Piperazine Silicate (EU 19): the Structure of a Very Small Crystal
 Determined with Synchrotron Radiation
;
_journal_coden_ASTM ASBSDK
_journal_issue 1
_journal_name_full
;
 Acta Crystallographica, Section B: Structural Science
;
_journal_page_first 73
_journal_page_last 77
_journal_paper_doi 10.1107/s0108768187009820
_journal_volume 44
_journal_year 1988
_chemical_formula_moiety 'C4 H12 N2 2+, Si6 O13 2-'
_chemical_formula_sum 'C4 H12 N2 O13 Si6'
_chemical_name_systematic
;
catena-(Piperazinium silicate)
;
_space_group_IT_number 15
_symmetry_space_group_name_Hall '-C 2yc'
_symmetry_space_group_name_H-M 'C 1 2/c 1'
_cell_angle_alpha 90
_cell_angle_beta 91.67(1)
_cell_angle_gamma 90
_cell_formula_units_Z 4
_cell_length_a 13.570(2)
_cell_length_b 4.900(1)
_cell_length_c 22.460(3)
_cell_volume 1492.8(4)
_diffrn_detector 'CCD Plate'
_diffrn_source synchrotron
_exptl_crystal_density_diffrn 2.04
_cod_data_source_file rfm_1988.cif
_cod_data_source_block EU19
_cod_depositor_comments
;Sum formula field corrected from H92 to H48

 _symmetry_Int_Tables_number field removed - it was duplicated by the
 _space_group_IT_number field
 
 _chemical_formula_sum field modified to
 correspond to _chemical_formula_sum
;
_cod_original_formula_sum 'C16 H48 N8 O52 H48 Si24'
_cod_database_code 2108040

loop_
_symmetry_equiv_pos_site_id
_symmetry_equiv_pos_as_xyz
1 X,Y,Z
2 1/2+X,1/2+Y,Z
3 X,-Y,1/2+Z
4 1/2+X,1/2-Y,1/2+Z
5 -X,-Y,-Z
6 1/2-X,1/2-Y,-Z
7 -X,Y,1/2-Z
8 1/2-X,1/2+Y,1/2-Z

loop_
_atom_site_type_symbol
_atom_site_label
_atom_site_fract_x
_atom_site_fract_y
_atom_site_fract_z
_atom_site_U_iso_or_equiv
Si Si(1) 0.4671(4) 0.3329(10) 0.6835(2) 0.0318(36)
O O(l) 0.3515(8) 0.2805(19) 0.6762(4) 0.0276(69)
O O(2) 0.5247(8) 0.1419(20) 0.6407(4) 0.0342(78)
O O(3) 0.4878(7) 0.6367(21) 0.6655(4) 0.0341(78)
O O(4) 0.5000(0) 0.2500(0) 0.7500(0) 0.0533(119)
Si Si(2) 0.5627(4) -0.1677(10) 0.6335(2) 0.0332(36)
O O(5) 0.5733(8) -0.2217(24) 0.5653(4) 0.0423(80)
O O(6) 0.1660(8) 0.3079(22) 0.6664(5) 0.0429(77)
Si Si(3) 0.2543(4) 0.2457(10) 0.7110(2) 0.0327(35)
O O(7) 0.2535(8) 0.4464(22) 0.7668(4) 0.0396(79)
N N(1) 0.6621(13) 0.3526(32) 0.5263(7) 0.0436(130)
C C(1) 0.6885(17) 0.4093(46) 0.4651(9) 0.0569(158)
C C(2) 0.7537(16) 0.3105(39) 0.5625(9) 0.0442(140)
H H(11) 0.608(12) 0.498(35) 0.538(7) 0.0500(0)
H H(12) 0.636(12) 0.149(33) 0.519(7) 0.0500(0)
H H(21) 0.624(11) 0.444(33) 0.451(6) 0.0500(0)
H H(22) 0.724(13) 0.568(32) 0.469(7) 0.0500(0)
H H(31) 0.737(11) 0.265(30) 0.603(7) 0.0500(0)
H H(32) 0.791(12) 0.521(33) 0.569(6) 0.0500(0)
